data_2214254
loop_
_publ_author_name
'Kun Cheng'
'Hui-Qing Zhang'
'Na-Na Tian'
'Jun Wan'

_publ_section_title
;
 3-(Benzotriazol-2-yl)-1-(biphenyl-4-yl)propan-1-one
;
_journal_coeditor_code HK2263
_journal_issue 7
_journal_name_full 'Acta Crystallographica Section E'
_journal_page_first o3091
_journal_page_last o3091
_journal_paper_doi 10.1107/S1600536807026566
_journal_volume 63
_journal_year 2007
_chemical_formula_iupac 'C21 H17 N3 O'
_chemical_formula_moiety 'C21 H17 N3 O'
_chemical_formula_sum 'C21 H17 N3 O'
_chemical_formula_weight 327.38
_chemical_name_systematic
;
3-(Benzotriazol-2-yl)-1-(biphenyl-4-yl)propan-1-one
;
_space_group_IT_number 14
_symmetry_cell_setting monoclinic
_symmetry_space_group_name_Hall '-P 2ybc'
_symmetry_space_group_name_H-M 'P 1 21/c 1'
_atom_sites_solution_hydrogens geom
_atom_sites_solution_primary direct
_atom_sites_solution_secondary difmap
_audit_creation_method SHELXL-97
_cell_angle_alpha 90
_cell_angle_beta 116.739(4)
_cell_angle_gamma 90
_cell_formula_units_Z 4
_cell_length_a 13.313(3)
_cell_length_b 10.661(3)
_cell_length_c 13.629(3)
_cell_measurement_reflns_used 1501
_cell_measurement_temperature 294(2)
_cell_measurement_theta_max 21.51
_cell_measurement_theta_min 2.61
_cell_volume 1727.5(7)
_computing_cell_refinement 'SAINT (Siemens, 1996)'
_computing_data_collection 'SMART (Siemens, 1996)'
_computing_data_reduction SAINT
_computing_molecular_graphics 'SHELXTL (Bruker, 1999)'
_computing_publication_material
;
SHELXTL, PARST (Nardelli, 1995) and PLATON (Spek, 2003)
;
_computing_structure_refinement 'SHELXL97 (Sheldrick, 1997)'
_computing_structure_solution 'SHELXS97 (Sheldrick, 1997)'
_diffrn_ambient_temperature 294(2)
_diffrn_detector_area_resol_mean 8.33
_diffrn_measured_fraction_theta_full 0.997
_diffrn_measured_fraction_theta_max 0.997
_diffrn_measurement_device_type
;
Siemens SMART 1000 CCD area-detector
;
_diffrn_measurement_method \w
_diffrn_radiation_monochromator graphite
_diffrn_radiation_source 'fine-focus sealed tube'
_diffrn_radiation_type MoK\a
_diffrn_radiation_wavelength 0.71073
_diffrn_reflns_av_R_equivalents 0.0321
_diffrn_reflns_av_sigmaI/netI 0.0376
_diffrn_reflns_limit_h_max 16
_diffrn_reflns_limit_h_min -11
_diffrn_reflns_limit_k_max 12
_diffrn_reflns_limit_k_min -13
_diffrn_reflns_limit_l_max 13
_diffrn_reflns_limit_l_min -16
_diffrn_reflns_number 9149
_diffrn_reflns_theta_full 25.67
_diffrn_reflns_theta_max 25.67
_diffrn_reflns_theta_min 1.71
_diffrn_standards_number 0
_exptl_absorpt_coefficient_mu 0.080
_exptl_absorpt_correction_T_max 0.9952
_exptl_absorpt_correction_T_min 0.9666
_exptl_absorpt_correction_type multi-scan
_exptl_absorpt_process_details '(SADABS; Sheldrick, 1996)'
_exptl_crystal_colour colorless
_exptl_crystal_density_diffrn 1.259
_exptl_crystal_density_method 'not measured'
_exptl_crystal_description needle
_exptl_crystal_F_000 688
_exptl_crystal_size_max 0.43
_exptl_crystal_size_mid 0.13
_exptl_crystal_size_min 0.06
_refine_diff_density_max 0.116
_refine_diff_density_min -0.136
_refine_ls_extinction_method none
_refine_ls_goodness_of_fit_ref 1.064
_refine_ls_hydrogen_treatment constr
_refine_ls_matrix_type full
_refine_ls_number_parameters 226
_refine_ls_number_reflns 3259
_refine_ls_number_restraints 0
_refine_ls_restrained_S_all 1.064
_refine_ls_R_factor_all 0.0890
_refine_ls_R_factor_gt 0.0526
_refine_ls_shift/su_max 0.000
_refine_ls_shift/su_mean 0.000
_refine_ls_structure_factor_coef Fsqd
_refine_ls_weighting_details 'calc w=1/[\s^2^(Fo^2^)+(0.0491P)^2^+0.0564P] where P=(Fo^2^+2Fc^2^)/3'
_refine_ls_weighting_scheme calc
_refine_ls_wR_factor_gt 0.1087
_refine_ls_wR_factor_ref 0.1252
_reflns_number_gt 2061
_reflns_number_total 3259
_reflns_threshold_expression I>2\s(I)
_cod_data_source_file hk2263.cif
_cod_data_source_block I
_cod_original_sg_symbol_H-M 'P 21/c'
_cod_database_code 2214254
_cod_database_fobs_code 2214254

loop_
_symmetry_equiv_pos_as_xyz
'x, y, z'
'-x, y+1/2, -z+1/2'
'-x, -y, -z'
'x, -y-1/2, z-1/2'

loop_
_atom_site_type_symbol
_atom_site_label
_atom_site_fract_x
_atom_site_fract_y
_atom_site_fract_z
_atom_site_U_iso_or_equiv
_atom_site_adp_type
_atom_site_calc_flag
_atom_site_refinement_flags
_atom_site_occupancy
O O1 0.55783(13) -0.10605(15) 0.30143(12) 0.0812(5) Uani d . 1
N N1 0.35490(14) 0.09972(16) -0.06672(13) 0.0606(5) Uani d . 1
N N2 0.33680(13) 0.07937(15) 0.02037(13) 0.0574(4) Uani d . 1
N N3 0.24092(14) 0.12146(17) 0.01559(14) 0.0665(5) Uani d . 1
C C1 0.79900(17) 0.1402(2) 0.84539(16) 0.0695(6) Uani d . 1
H H1B 0.7912 0.0536 0.8374 0.083 Uiso calc R 1
C C2 0.85160(18) 0.1910(3) 0.94937(17) 0.0778(7) Uani d . 1
H H2A 0.8774 0.1386 1.0104 0.093 Uiso calc R 1
C C3 0.86613(19) 0.3174(3) 0.96371(18) 0.0820(7) Uani d . 1
H H3B 0.9021 0.3513 1.0340 0.098 Uiso calc R 1
C C4 0.8269(2) 0.3943(2) 0.87297(19) 0.0885(8) Uani d . 1
H H4A 0.8365 0.4807 0.8818 0.106 Uiso calc R 1
C C5 0.77336(19) 0.3433(2) 0.76876(18) 0.0771(7) Uani d . 1
H H5A 0.7474 0.3963 0.7081 0.093 Uiso calc R 1
C C6 0.75742(16) 0.2154(2) 0.75232(16) 0.0594(5) Uani d . 1
C C7 0.69832(16) 0.1610(2) 0.64056(15) 0.0572(5) Uani d . 1
C C8 0.61326(17) 0.2260(2) 0.55468(16) 0.0629(6) Uani d . 1
H H8A 0.5921 0.3049 0.5679 0.076 Uiso calc R 1
C C9 0.55970(17) 0.1758(2) 0.45025(16) 0.0615(6) Uani d . 1
H H9A 0.5041 0.2219 0.3941 0.074 Uiso calc R 1
C C10 0.58771(16) 0.05743(19) 0.42801(16) 0.0550(5) Uani d . 1
C C11 0.67031(19) -0.0089(2) 0.51349(18) 0.0695(6) Uani d . 1
H H11A 0.6892 -0.0892 0.5006 0.083 Uiso calc R 1
C C12 0.72515(19) 0.0418(2) 0.61747(17) 0.0707(6) Uani d . 1
H H12A 0.7811 -0.0043 0.6732 0.085 Uiso calc R 1
C C13 0.53522(17) 0.0009(2) 0.31687(17) 0.0590(5) Uani d . 1
C C14 0.45417(17) 0.07756(19) 0.22105(14) 0.0618(6) Uani d . 1
H H14A 0.4900 0.1555 0.2176 0.074 Uiso calc R 1
H H14B 0.3889 0.0980 0.2319 0.074 Uiso calc R 1
C C15 0.41685(17) 0.00770(19) 0.11401(15) 0.0600(5) Uani d . 1
H H15A 0.4822 -0.0116 0.1029 0.072 Uiso calc R 1
H H15B 0.3825 -0.0710 0.1183 0.072 Uiso calc R 1
C C16 0.26081(17) 0.16226(19) -0.13612(15) 0.0543(5) Uani d . 1
C C17 0.22998(18) 0.2101(2) -0.24210(16) 0.0661(6) Uani d . 1
H H17A 0.2765 0.2018 -0.2762 0.079 Uiso calc R 1
C C18 0.1295(2) 0.2687(2) -0.29181(17) 0.0703(6) Uani d . 1
H H18A 0.1064 0.3010 -0.3621 0.084 Uiso calc R 1
C C19 0.05804(19) 0.2828(2) -0.24106(19) 0.0817(7) Uani d . 1
H H19A -0.0104 0.3239 -0.2788 0.098 Uiso calc R 1
C C20 0.08668(19) 0.2378(2) -0.13857(19) 0.0810(7) Uani d . 1
H H20A 0.0397 0.2478 -0.1052 0.097 Uiso calc R 1
C C21 0.19040(17) 0.1756(2) -0.08537(16) 0.0597(5) Uani d . 1

loop_
_atom_site_aniso_label
_atom_site_aniso_U_11
_atom_site_aniso_U_22
_atom_site_aniso_U_33
_atom_site_aniso_U_12
_atom_site_aniso_U_13
_atom_site_aniso_U_23
O1 0.0986(12) 0.0610(10) 0.0841(10) 0.0134(9) 0.0412(9) -0.0008(8)
N1 0.0585(11) 0.0736(12) 0.0594(10) -0.0082(9) 0.0351(9) -0.0082(9)
N2 0.0525(11) 0.0679(12) 0.0571(10) -0.0043(8) 0.0293(9) -0.0063(8)
N3 0.0532(11) 0.0909(14) 0.0656(11) 0.0038(10) 0.0359(9) 0.0010(9)
C1 0.0594(14) 0.0866(17) 0.0596(14) -0.0049(12) 0.0242(11) 0.0152(12)
C2 0.0593(15) 0.111(2) 0.0594(15) -0.0005(14) 0.0233(12) 0.0180(14)
C3 0.0654(16) 0.114(2) 0.0615(15) 0.0160(15) 0.0238(12) -0.0047(15)
C4 0.0904(19) 0.0851(19) 0.0749(17) 0.0225(14) 0.0239(15) -0.0023(14)
C5 0.0817(17) 0.0790(18) 0.0615(14) 0.0207(13) 0.0242(13) 0.0091(12)
C6 0.0499(13) 0.0743(16) 0.0558(13) 0.0069(11) 0.0253(10) 0.0095(11)
C7 0.0530(13) 0.0676(15) 0.0559(12) 0.0074(11) 0.0287(10) 0.0151(10)
C8 0.0616(14) 0.0674(14) 0.0587(13) 0.0142(11) 0.0260(11) 0.0041(11)
C9 0.0563(13) 0.0694(15) 0.0567(12) 0.0135(11) 0.0236(10) 0.0096(11)
C10 0.0542(13) 0.0543(13) 0.0626(13) 0.0042(10) 0.0316(11) 0.0086(10)
C11 0.0799(17) 0.0571(14) 0.0724(15) 0.0127(12) 0.0351(13) 0.0114(11)
C12 0.0732(16) 0.0695(16) 0.0658(15) 0.0193(12) 0.0281(12) 0.0222(12)
C13 0.0580(14) 0.0565(14) 0.0725(14) 0.0006(11) 0.0382(12) 0.0032(11)
C14 0.0624(14) 0.0616(14) 0.0638(13) 0.0015(10) 0.0305(11) -0.0027(10)
C15 0.0571(13) 0.0639(14) 0.0656(13) 0.0001(10) 0.0336(11) -0.0012(11)
C16 0.0496(12) 0.0627(13) 0.0538(12) -0.0103(10) 0.0262(10) -0.0117(10)
C17 0.0610(15) 0.0825(16) 0.0598(13) -0.0152(12) 0.0318(12) -0.0128(11)
C18 0.0637(16) 0.0892(17) 0.0538(13) -0.0132(13) 0.0226(12) -0.0072(11)
C19 0.0549(15) 0.114(2) 0.0686(15) 0.0011(13) 0.0209(12) 0.0015(14)
C20 0.0594(15) 0.120(2) 0.0724(16) 0.0075(14) 0.0372(13) 0.0055(14)
C21 0.0488(13) 0.0769(15) 0.0561(12) -0.0071(11) 0.0260(11) -0.0037(11)

loop_
_atom_type_symbol
_atom_type_description
_atom_type_scat_dispersion_real
_atom_type_scat_dispersion_imag
_atom_type_scat_source
C C 0.0033 0.0016 'International Tables Vol C Tables 4.2.6.8 and 6.1.1.4'
H H 0.0000 0.0000 'International Tables Vol C Tables 4.2.6.8 and 6.1.1.4'
N N 0.0061 0.0033 'International Tables Vol C Tables 4.2.6.8 and 6.1.1.4'
O O 0.0106 0.0060 'International Tables Vol C Tables 4.2.6.8 and 6.1.1.4'

loop_
_geom_angle_atom_site_label_1
_geom_angle_atom_site_label_2
_geom_angle_atom_site_label_3
_geom_angle
N2 N1 C16 102.77(15)
N3 N2 N1 117.21(16)
N3 N2 C15 121.91(16)
N1 N2 C15 120.80(16)
N2 N3 C21 102.73(16)
C2 C1 C6 121.4(2)
C2 C1 H1B 119.3
C6 C1 H1B 119.3
C3 C2 C1 120.7(2)
C3 C2 H2A 119.7
C1 C2 H2A 119.7
C2 C3 C4 119.2(2)
C2 C3 H3B 120.4
C4 C3 H3B 120.4
C3 C4 C5 120.0(2)
C3 C4 H4A 120.0
C5 C4 H4A 120.0
C4 C5 C6 121.7(2)
C4 C5 H5A 119.2
C6 C5 H5A 119.2
C5 C6 C1 116.91(19)
C5 C6 C7 121.63(18)
C1 C6 C7 121.5(2)
C8 C7 C12 117.25(19)
C8 C7 C6 121.58(19)
C12 C7 C6 121.17(18)
C9 C8 C7 121.4(2)
C9 C8 H8A 119.3
C7 C8 H8A 119.3
C8 C9 C10 120.86(19)
C8 C9 H9A 119.6
C10 C9 H9A 119.6
C11 C10 C9 118.09(19)
C11 C10 C13 118.94(19)
C9 C10 C13 122.95(18)
C12 C11 C10 121.1(2)
C12 C11 H11A 119.4
C10 C11 H11A 119.4
C11 C12 C7 121.25(19)
C11 C12 H12A 119.4
C7 C12 H12A 119.4
O1 C13 C10 121.09(19)
O1 C13 C14 119.52(19)
C10 C13 C14 119.37(18)
C13 C14 C15 111.48(17)
C13 C14 H14A 109.3
C15 C14 H14A 109.3
C13 C14 H14B 109.3
C15 C14 H14B 109.3
H14A C14 H14B 108.0
N2 C15 C14 112.38(16)
N2 C15 H15A 109.1
C14 C15 H15A 109.1
N2 C15 H15B 109.1
C14 C15 H15B 109.1
H15A C15 H15B 107.9
N1 C16 C21 108.58(17)
N1 C16 C17 130.15(18)
C21 C16 C17 121.3(2)
C18 C17 C16 116.6(2)
C18 C17 H17A 121.7
C16 C17 H17A 121.7
C17 C18 C19 122.4(2)
C17 C18 H18A 118.8
C19 C18 H18A 118.8
C20 C19 C18 121.7(2)
C20 C19 H19A 119.1
C18 C19 H19A 119.1
C19 C20 C21 117.0(2)
C19 C20 H20A 121.5
C21 C20 H20A 121.5
N3 C21 C16 108.71(19)
N3 C21 C20 130.34(19)
C16 C21 C20 120.95(19)

loop_
_geom_bond_atom_site_label_1
_geom_bond_atom_site_label_2
_geom_bond_distance
N1 C16 1.357(2)
N2 N1 1.3309(19)
N2 N3 1.327(2)
N2 C15 1.458(2)
N3 C21 1.359(2)
C1 C2 1.378(3)
C1 H1B 0.9300
C2 C3 1.362(3)
C2 H2A 0.9300
C3 H3B 0.9300
C4 C3 1.376(3)
C4 C5 1.382(3)
C4 H4A 0.9300
C5 H5A 0.9300
C6 C1 1.388(3)
C6 C5 1.382(3)
C7 C6 1.482(3)
C7 C12 1.393(3)
C8 C7 1.393(3)
C8 H8A 0.9300
C9 C8 1.381(3)
C9 C10 1.387(3)
C9 H9A 0.9300
C10 C11 1.384(3)
C11 H11A 0.9300
C12 C11 1.380(3)
C12 H12A 0.9300
C13 O1 1.222(2)
C13 C10 1.481(3)
C13 C14 1.506(3)
C14 C15 1.509(2)
C14 H14A 0.9700
C14 H14B 0.9700
C15 H15A 0.9700
C15 H15B 0.9700
C16 C17 1.408(3)
C16 C21 1.400(3)
C17 H17A 0.9300
C18 C17 1.350(3)
C18 C19 1.413(3)
C18 H18A 0.9300
C19 H19A 0.9300
C20 C19 1.359(3)
C20 H20A 0.9300
C21 C20 1.404(3)

loop_
_geom_hbond_atom_site_label_D
_geom_hbond_atom_site_label_H
_geom_hbond_atom_site_label_A
_geom_hbond_site_symmetry_A
_geom_hbond_distance_DH
_geom_hbond_distance_HA
_geom_hbond_distance_DA
_geom_hbond_angle_DHA
_geom_hbond_publ_flag
C15 H15A N1 3_655 0.96 2.61 3.567(3) 170.86 yes

loop_
_geom_torsion_atom_site_label_1
_geom_torsion_atom_site_label_2
_geom_torsion_atom_site_label_3
_geom_torsion_atom_site_label_4
_geom_torsion
N2 N1 C16 C21 -0.1(2)
N2 N1 C16 C17 179.73(19)
N1 N2 N3 C21 -0.1(2)
C15 N2 N3 C21 -176.82(17)
N3 N2 N1 C16 0.2(2)
C15 N2 N1 C16 176.90(16)
N3 N2 C15 C14 -56.8(2)
N1 N2 C15 C14 126.62(17)
N2 N3 C21 C16 0.0(2)
N2 N3 C21 C20 -179.5(2)
C6 C1 C2 C3 -1.2(3)
C1 C2 C3 C4 0.4(3)
C5 C4 C3 C2 0.1(4)
C3 C4 C5 C6 0.1(4)
C5 C6 C1 C2 1.3(3)
C7 C6 C1 C2 -178.46(19)
C1 C6 C5 C4 -0.8(3)
C7 C6 C5 C4 179.0(2)
C8 C7 C6 C5 -31.0(3)
C12 C7 C6 C5 149.5(2)
C8 C7 C6 C1 148.8(2)
C12 C7 C6 C1 -30.7(3)
C8 C7 C12 C11 0.6(3)
C6 C7 C12 C11 -179.95(19)
C9 C8 C7 C12 -1.6(3)
C9 C8 C7 C6 178.93(18)
C10 C9 C8 C7 1.2(3)
C8 C9 C10 C11 0.4(3)
C8 C9 C10 C13 -178.14(18)
C9 C10 C11 C12 -1.4(3)
C13 C10 C11 C12 177.18(19)
C7 C12 C11 C10 0.9(3)
O1 C13 C14 C15 -3.4(3)
C10 C13 C14 C15 175.54(17)
O1 C13 C10 C11 5.3(3)
C14 C13 C10 C11 -173.63(18)
O1 C13 C10 C9 -176.23(19)
C14 C13 C10 C9 4.9(3)
C13 C14 C15 N2 179.00(16)
N1 C16 C17 C18 179.9(2)
C21 C16 C17 C18 -0.2(3)
N1 C16 C21 N3 0.1(2)
C17 C16 C21 N3 -179.81(18)
N1 C16 C21 C20 179.63(19)
C17 C16 C21 C20 -0.2(3)
C19 C18 C17 C16 0.3(3)
C17 C18 C19 C20 0.0(4)
C21 C20 C19 C18 -0.5(4)
N3 C21 C20 C19 -180.0(2)
C16 C21 C20 C19 0.6(3)

loop_
_cod_related_entry_id
_cod_related_entry_database
_cod_related_entry_code
1 ChemSpider 21124162
